data_4103926
loop_
_publ_author_name
'Jason A. Bexrud'
'Patrick Eisenberger'
'David C. Leitch'
'Philippa R. Payne'
'Laurel L. Schafer'

_publ_section_title
;
 Selective C-H Activation \a to Primary Amines. Bridging Metallaaziridines
 for Catalytic, Intramolecular \a-Alkylation
;
_journal_name_full 'Journal of the American Chemical Society'
_journal_page_first 2116
_journal_page_last 2118
_journal_paper_doi 10.1021/ja808862w
_journal_volume 131
_journal_year 2009
_chemical_formula_moiety 'C20 H25 N O'
_chemical_formula_sum 'C20 H25 N O'
_chemical_formula_weight 295.41
_chemical_name_systematic
;
 ?
;
_space_group_IT_number 19
_symmetry_space_group_name_Hall 'P 2ac 2ab'
_symmetry_space_group_name_H-M 'P 21 21 21'
_atom_sites_solution_hydrogens geom
_atom_sites_solution_primary direct
_atom_sites_solution_secondary difmap
_audit_creation_method SHELXL-97
_cell_angle_alpha 90.00
_cell_angle_beta 90.00
_cell_angle_gamma 90.00
_cell_formula_units_Z 4
_cell_length_a 9.636(2)
_cell_length_b 11.622(3)
_cell_length_c 15.130(4)
_cell_measurement_temperature 173(2)
_cell_measurement_theta_max 25.120
_cell_measurement_theta_min 2.499
_cell_volume 1694.4(7)
_computing_structure_refinement 'SHELXL-97 (Sheldrick, 1997)'
_diffrn_ambient_temperature 173(2)
_diffrn_measured_fraction_theta_full 0.951
_diffrn_measured_fraction_theta_max 0.951
_diffrn_radiation_monochromator graphite
_diffrn_radiation_source 'fine-focus sealed tube'
_diffrn_radiation_type MoK\a
_diffrn_radiation_wavelength 0.71073
_diffrn_reflns_av_R_equivalents 0.0576
_diffrn_reflns_av_sigmaI/netI 0.0810
_diffrn_reflns_limit_h_max 11
_diffrn_reflns_limit_h_min -11
_diffrn_reflns_limit_k_max 9
_diffrn_reflns_limit_k_min -14
_diffrn_reflns_limit_l_max 18
_diffrn_reflns_limit_l_min -13
_diffrn_reflns_number 6317
_diffrn_reflns_theta_full 26.22
_diffrn_reflns_theta_max 26.22
_diffrn_reflns_theta_min 2.21
_exptl_absorpt_coefficient_mu 0.070
_exptl_absorpt_correction_T_max 0.966
_exptl_absorpt_correction_T_min 0.508
_exptl_absorpt_correction_type multi-scan
_exptl_crystal_colour colourless
_exptl_crystal_density_diffrn 1.158
_exptl_crystal_density_method 'not measured'
_exptl_crystal_description prism
_exptl_crystal_F_000 640
_exptl_crystal_size_max 1.5
_exptl_crystal_size_mid 0.5
_exptl_crystal_size_min 0.5
_refine_diff_density_max 0.523
_refine_diff_density_min -0.530
_refine_diff_density_rms 0.163
_refine_ls_abs_structure_details 'Flack H D (1983), Acta Cryst. A39, 876-881'
_refine_ls_abs_structure_Flack -1(3)
_refine_ls_extinction_method none
_refine_ls_goodness_of_fit_ref 1.040
_refine_ls_hydrogen_treatment mixed
_refine_ls_matrix_type full
_refine_ls_number_parameters 199
_refine_ls_number_reflns 3235
_refine_ls_number_restraints 0
_refine_ls_restrained_S_all 1.040
_refine_ls_R_factor_all 0.0987
_refine_ls_R_factor_gt 0.0717
_refine_ls_shift/su_max 0.000
_refine_ls_shift/su_mean 0.000
_refine_ls_structure_factor_coef Fsqd
_refine_ls_weighting_details 'calc w=1/[\s^2^(Fo^2^)+(0.1472P)^2^+0.0000P] where P=(Fo^2^+2Fc^2^)/3'
_refine_ls_weighting_scheme calc
_refine_ls_wR_factor_gt 0.1923
_refine_ls_wR_factor_ref 0.2197
_reflns_number_gt 2519
_reflns_number_total 3235
_reflns_threshold_expression >2sigma(I)
_cod_data_source_file ja808862w_si_006.cif
_cod_data_source_block ls136_0m
_cod_original_cell_volume 1694.5(7)
_cod_database_code 4103926

loop_
_symmetry_equiv_pos_as_xyz
'x, y, z'
'-x+1/2, -y, z+1/2'
'x+1/2, -y+1/2, -z'
'-x, y+1/2, -z+1/2'

loop_
_atom_site_label
_atom_site_type_symbol
_atom_site_fract_x
_atom_site_fract_y
_atom_site_fract_z
_atom_site_U_iso_or_equiv
_atom_site_adp_type
_atom_site_occupancy
_atom_site_symmetry_multiplicity
_atom_site_calc_flag
_atom_site_refinement_flags
O001 O 0.4340(2) 0.21902(19) -0.04602(16) 0.0316(6) Uani 1 1 d .
N002 N 0.6417(3) 0.1974(2) 0.02354(18) 0.0256(6) Uani 1 1 d .
C003 C 0.5697(3) 0.3364(3) -0.2089(2) 0.0338(8) Uani 1 1 d .
H003 H 0.5508 0.2576 -0.1973 0.041 Uiso 1 1 calc R
C004 C 0.6173(3) 0.0795(3) 0.0553(2) 0.0267(7) Uani 1 1 d .
H004 H 0.5346 0.0491 0.0229 0.032 Uiso 1 1 calc R
C005 C 0.7414(4) 0.0037(3) 0.0299(3) 0.0336(8) Uani 1 1 d .
H005 H 0.8260 0.0341 0.0602 0.040 Uiso 1 1 calc R
C006 C 0.6270(4) 0.4522(3) 0.0181(3) 0.0377(9) Uani 1 1 d .
H006 H 0.6306 0.4263 0.0777 0.045 Uiso 1 1 calc R
C007 C 0.5925(3) 0.4125(3) -0.1369(3) 0.0306(8) Uani 1 1 d .
C008 C 0.5923(3) 0.3767(3) -0.0475(2) 0.0281(7) Uani 1 1 d .
C009 C 0.5486(3) 0.2562(3) -0.0240(2) 0.0247(7) Uani 1 1 d .
C010 C 0.5809(3) 0.0800(3) 0.1542(2) 0.0311(8) Uani 1 1 d .
C011 C 0.4452(4) 0.1414(4) 0.1680(3) 0.0457(10) Uani 1 1 d .
H01A H 0.3728 0.1039 0.1328 0.069 Uiso 1 1 calc R
H01B H 0.4545 0.2218 0.1495 0.069 Uiso 1 1 calc R
H01C H 0.4199 0.1384 0.2307 0.069 Uiso 1 1 calc R
C012 C 0.6934(4) 0.1379(4) 0.2089(3) 0.0497(11) Uani 1 1 d .
H01D H 0.7821 0.0986 0.1991 0.074 Uiso 1 1 calc R
H01E H 0.6689 0.1336 0.2717 0.074 Uiso 1 1 calc R
H01F H 0.7018 0.2187 0.1912 0.074 Uiso 1 1 calc R
C013 C 0.6230(3) 0.5293(3) -0.1571(3) 0.0387(9) Uani 1 1 d .
C014 C 0.7676(5) 0.0038(4) -0.0686(3) 0.0496(11) Uani 1 1 d .
H01G H 0.8500 -0.0427 -0.0816 0.074 Uiso 1 1 calc R
H01H H 0.7827 0.0829 -0.0888 0.074 Uiso 1 1 calc R
H01I H 0.6871 -0.0289 -0.0992 0.074 Uiso 1 1 calc R
C015 C 0.5742(4) 0.3735(4) -0.2936(3) 0.0442(10) Uani 1 1 d .
H015 H 0.5592 0.3208 -0.3406 0.053 Uiso 1 1 calc R
C016 C 0.6540(4) 0.6043(3) -0.0869(4) 0.0527(12) Uani 1 1 d .
H016 H 0.6731 0.6828 -0.0994 0.063 Uiso 1 1 calc R
C017 C 0.5612(4) -0.0464(4) 0.1837(3) 0.0463(10) Uani 1 1 d .
H01J H 0.5467 -0.0485 0.2485 0.056 Uiso 1 1 calc R
H01K H 0.4767 -0.0778 0.1553 0.056 Uiso 1 1 calc R
C018 C 0.6263(4) 0.5658(4) -0.2452(3) 0.0495(11) Uani 1 1 d .
H018 H 0.6463 0.6440 -0.2582 0.059 Uiso 1 1 calc R
C019 C 0.6012(4) 0.4909(4) -0.3123(3) 0.0546(13) Uani 1 1 d .
H019 H 0.6018 0.5172 -0.3718 0.066 Uiso 1 1 calc R
C020 C 0.7154(5) -0.1190(3) 0.0623(4) 0.0552(12) Uani 1 1 d .
H02A H 0.6362 -0.1523 0.0294 0.066 Uiso 1 1 calc R
H02B H 0.7983 -0.1667 0.0498 0.066 Uiso 1 1 calc R
C021 C 0.6572(5) 0.5676(3) -0.0016(3) 0.0514(12) Uani 1 1 d .
H021 H 0.6799 0.6198 0.0445 0.062 Uiso 1 1 calc R
C022 C 0.6845(5) -0.1229(4) 0.1604(4) 0.0693(15) Uani 1 1 d .
H02C H 0.7671 -0.0970 0.1938 0.083 Uiso 1 1 calc R
H02D H 0.6640 -0.2032 0.1781 0.083 Uiso 1 1 calc R

loop_
_atom_site_aniso_label
_atom_site_aniso_U_11
_atom_site_aniso_U_22
_atom_site_aniso_U_33
_atom_site_aniso_U_23
_atom_site_aniso_U_13
_atom_site_aniso_U_12
O001 0.0241(11) 0.0258(11) 0.0450(14) 0.0048(10) -0.0046(10) -0.0015(10)
N002 0.0242(13) 0.0160(12) 0.0367(15) 0.0057(11) -0.0012(11) -0.0011(10)
C003 0.0235(16) 0.0346(18) 0.043(2) 0.0040(16) -0.0011(15) 0.0008(14)
C004 0.0254(15) 0.0178(14) 0.0368(17) 0.0056(14) -0.0017(13) -0.0052(12)
C005 0.0285(16) 0.0257(17) 0.047(2) 0.0032(15) -0.0001(14) 0.0009(13)
C006 0.0364(19) 0.0234(17) 0.053(2) -0.0019(16) -0.0080(17) 0.0002(15)
C007 0.0177(14) 0.0241(15) 0.050(2) 0.0079(15) 0.0007(13) 0.0049(12)
C008 0.0210(15) 0.0192(15) 0.0442(19) 0.0028(15) -0.0026(13) 0.0022(12)
C009 0.0245(15) 0.0174(14) 0.0321(17) 0.0014(12) 0.0016(13) 0.0015(12)
C010 0.0273(16) 0.0283(17) 0.0376(18) 0.0053(15) 0.0010(14) -0.0036(14)
C011 0.043(2) 0.046(2) 0.048(2) 0.0038(19) 0.0142(18) 0.0034(18)
C012 0.051(2) 0.064(3) 0.034(2) 0.006(2) -0.0050(17) -0.018(2)
C013 0.0241(17) 0.0267(18) 0.065(3) 0.0139(18) 0.0007(16) 0.0041(14)
C014 0.047(2) 0.049(2) 0.053(3) -0.010(2) 0.0002(18) 0.0125(19)
C015 0.0314(19) 0.058(3) 0.043(2) 0.0034(19) 0.0011(16) 0.0051(18)
C016 0.043(2) 0.0242(19) 0.090(4) 0.007(2) -0.002(2) -0.0026(17)
C017 0.045(2) 0.039(2) 0.055(2) 0.0229(18) 0.0078(18) -0.0032(18)
C018 0.0311(19) 0.043(2) 0.075(3) 0.026(2) 0.0048(19) 0.0048(17)
C019 0.039(2) 0.068(3) 0.057(3) 0.034(2) 0.0071(19) 0.008(2)
C020 0.053(2) 0.027(2) 0.085(3) 0.008(2) 0.010(2) 0.0142(19)
C021 0.050(2) 0.0235(18) 0.080(3) -0.008(2) -0.009(2) -0.0034(17)
C022 0.068(3) 0.044(3) 0.096(4) 0.038(3) 0.015(3) 0.011(2)

loop_
_atom_type_symbol
_atom_type_description
_atom_type_scat_dispersion_real
_atom_type_scat_dispersion_imag
_atom_type_scat_source
C C 0.0033 0.0016 'International Tables Vol C Tables 4.2.6.8 and 6.1.1.4'
H H 0.0000 0.0000 'International Tables Vol C Tables 4.2.6.8 and 6.1.1.4'
N N 0.0061 0.0033 'International Tables Vol C Tables 4.2.6.8 and 6.1.1.4'
O O 0.0106 0.0060 'International Tables Vol C Tables 4.2.6.8 and 6.1.1.4'

loop_
_geom_angle_atom_site_label_1
_geom_angle_atom_site_label_2
_geom_angle_atom_site_label_3
_geom_angle
C009 N002 C004 123.0(3)
C015 C003 C007 121.5(4)
N002 C004 C005 109.2(2)
N002 C004 C010 110.5(3)
C005 C004 C010 115.1(3)
C014 C005 C020 110.1(4)
C014 C005 C004 112.1(3)
C020 C005 C004 109.1(3)
C008 C006 C021 120.6(4)
C008 C007 C003 123.4(3)
C008 C007 C013 119.1(4)
C003 C007 C013 117.4(4)
C006 C008 C007 120.4(3)
C006 C008 C009 119.6(3)
C007 C008 C009 120.0(3)
O001 C009 N002 124.6(3)
O001 C009 C008 120.9(3)
N002 C009 C008 114.5(3)
C011 C010 C012 109.6(3)
C011 C010 C004 109.6(3)
C012 C010 C004 111.6(3)
C011 C010 C017 107.7(3)
C012 C010 C017 110.5(3)
C004 C010 C017 107.8(3)
C018 C013 C016 121.8(4)
C018 C013 C007 120.0(4)
C016 C013 C007 118.2(4)
C003 C015 C019 120.2(4)
C021 C016 C013 121.8(4)
C022 C017 C010 113.0(3)
C019 C018 C013 120.9(4)
C018 C019 C015 119.9(4)
C022 C020 C005 112.0(4)
C016 C021 C006 119.7(4)
C020 C022 C017 111.3(4)

loop_
_geom_bond_atom_site_label_1
_geom_bond_atom_site_label_2
_geom_bond_distance
O001 C009 1.232(4)
N002 C009 1.337(4)
N002 C004 1.471(4)
C003 C015 1.352(6)
C003 C007 1.421(5)
C004 C005 1.535(5)
C004 C010 1.538(5)
C005 C014 1.510(6)
C005 C020 1.529(5)
C006 C008 1.366(5)
C006 C021 1.404(6)
C007 C008 1.415(5)
C007 C013 1.422(5)
C008 C009 1.505(4)
C010 C011 1.504(5)
C010 C012 1.521(5)
C010 C017 1.548(5)
C013 C018 1.398(6)
C013 C016 1.406(6)
C015 C019 1.417(6)
C016 C021 1.361(7)
C017 C022 1.525(6)
C018 C019 1.360(7)
C020 C022 1.515(8)
